data_4034767
loop_
_publ_author_name
'Xia, Fei'
'Chen, Xiang-Yu'
'Ye, Song'

_publ_section_title
;
 [3 + 4] Annulation of Bromoenals and 1,2-Benzenedithiol: Base-Promoted [2
 + 4] Reaction and N-Heterocyclic Carbene-Catalyzed Ring-Expansion.
;
_journal_issue 24
_journal_name_full 'The Journal of organic chemistry'
_journal_page_first 15178
_journal_page_last 15185
_journal_paper_doi 10.1021/acs.joc.8b02460
_journal_volume 83
_journal_year 2018
_chemical_formula_moiety 'C15 H12 O S2'
_chemical_formula_sum 'C15 H12 O S2'
_chemical_formula_weight 272.37
_space_group_crystal_system monoclinic
_space_group_IT_number 14
_space_group_name_Hall '-P 2yn'
_space_group_name_H-M_alt 'P 1 21/n 1'
_atom_sites_solution_hydrogens geom
_atom_sites_solution_primary dual
_audit_creation_date 2017-03-30
_audit_creation_method
;
Olex2 1.2
(compiled 2017.03.02 svn.r3394 for OlexSys, GUI svn.r5324)
;
_audit_update_record
;
????
;
_cell_angle_alpha 90
_cell_angle_beta 101.75(3)
_cell_angle_gamma 90
_cell_formula_units_Z 4
_cell_length_a 13.762(3)
_cell_length_b 5.5167(11)
_cell_length_c 17.167(3)
_cell_measurement_reflns_used 3578
_cell_measurement_temperature 173(2)
_cell_measurement_theta_max 27.4785
_cell_measurement_theta_min 1.2115
_cell_volume 1276.0(5)
_computing_cell_refinement 'CrystalClear (Rigaku Inc., 2007)'
_computing_data_collection 'CrystalClear (Rigaku Inc., 2007)'
_computing_data_reduction 'CrystalClear (Rigaku Inc., 2007)'
_computing_molecular_graphics 'Olex2 (Dolomanov et al., 2009)'
_computing_publication_material 'CIFTAB (Sheldrick, 2013)'
_computing_structure_refinement 'ShelXL (Sheldrick, 2015)'
_computing_structure_solution 'ShelXT (Sheldrick, 2015)'
_diffrn_ambient_temperature 173(2)
_diffrn_measured_fraction_theta_full 0.992
_diffrn_measured_fraction_theta_max 0.991
_diffrn_measurement_device_type 'MM007-HF CCD(Saturn 724+)'
_diffrn_measurement_method '\w scans at fixed \c = 45\%'
_diffrn_radiation_monochromator Confocal
_diffrn_radiation_type MoK\a
_diffrn_radiation_wavelength 0.71073
_diffrn_reflns_av_R_equivalents 0.0440
_diffrn_reflns_av_unetI/netI 0.0348
_diffrn_reflns_Laue_measured_fraction_full 0.992
_diffrn_reflns_Laue_measured_fraction_max 0.991
_diffrn_reflns_limit_h_max 17
_diffrn_reflns_limit_h_min -17
_diffrn_reflns_limit_k_max 7
_diffrn_reflns_limit_k_min -7
_diffrn_reflns_limit_l_max 22
_diffrn_reflns_limit_l_min -22
_diffrn_reflns_number 10676
_diffrn_reflns_point_group_measured_fraction_full 0.992
_diffrn_reflns_point_group_measured_fraction_max 0.991
_diffrn_reflns_theta_full 25.242
_diffrn_reflns_theta_max 27.461
_diffrn_reflns_theta_min 1.734
_diffrn_source Confocal
_exptl_absorpt_coefficient_mu 0.400
_exptl_absorpt_correction_T_max 1.0000
_exptl_absorpt_correction_T_min 0.8663
_exptl_absorpt_correction_type multi-scan
_exptl_absorpt_process_details 'CrystalClear (Rigaku Inc., 2007)'
_exptl_crystal_colour Colorless
_exptl_crystal_density_diffrn 1.418
_exptl_crystal_description Block
_exptl_crystal_F_000 568
_exptl_crystal_size_max 0.239
_exptl_crystal_size_mid 0.160
_exptl_crystal_size_min 0.117
_refine_diff_density_max 0.264
_refine_diff_density_min -0.230
_refine_diff_density_rms 0.053
_refine_ls_extinction_method none
_refine_ls_goodness_of_fit_ref 1.118
_refine_ls_hydrogen_treatment constr
_refine_ls_matrix_type full
_refine_ls_number_parameters 163
_refine_ls_number_reflns 2893
_refine_ls_number_restraints 0
_refine_ls_restrained_S_all 1.118
_refine_ls_R_factor_all 0.0514
_refine_ls_R_factor_gt 0.0471
_refine_ls_shift/su_max 0.000
_refine_ls_shift/su_mean 0.000
_refine_ls_structure_factor_coef Fsqd
_refine_ls_weighting_details 'w=1/[\s^2^(Fo^2^)+(0.0240P)^2^+1.2710P] where P=(Fo^2^+2Fc^2^)/3'
_refine_ls_weighting_scheme calc
_refine_ls_wR_factor_gt 0.0934
_refine_ls_wR_factor_ref 0.0959
_reflns_Friedel_coverage 0.000
_reflns_number_gt 2716
_reflns_number_total 2893
_reflns_threshold_expression 'I > 2\s(I)'
_cod_data_source_file jo8b02460_si_002.cif
_cod_data_source_block mx5756
_cod_database_code 4034767
_shelx_shelxl_version_number 2016/6
_shelx_space_group_comment
;
The symmetry employed for this shelxl refinement is uniquely defined
by the following loop, which should always be used as a source of
symmetry information in preference to the above space-group names.
They are only intended as comments.
;
_olex2_refinement_description
;
1. Fixed Uiso
 At 1.2 times of:
  All C(H) groups, All C(H,H) groups
2.a Ternary CH refined with riding coordinates:
 C7(H7)
2.b Secondary CH2 refined with riding coordinates:
 C8(H8A,H8B)
2.c Aromatic/amide H refined with riding coordinates:
 C2(H2), C3(H3), C4(H4), C5(H5), C11(H11), C12(H12), C13(H13), C14(H14),
 C15(H15)
;
_olex2_submission_special_instructions 'No special instructions were received'

loop_
_space_group_symop_operation_xyz
'x, y, z'
'-x+1/2, y+1/2, -z+1/2'
'-x, -y, -z'
'x-1/2, -y-1/2, z-1/2'

loop_
_atom_site_label
_atom_site_type_symbol
_atom_site_fract_x
_atom_site_fract_y
_atom_site_fract_z
_atom_site_U_iso_or_equiv
_atom_site_adp_type
_atom_site_occupancy
_atom_site_site_symmetry_order
_atom_site_calc_flag
_atom_site_refinement_flags_posn
S1 S 0.63780(4) 0.50762(12) 0.90107(3) 0.03272(16) Uani 1 1 d .
S2 S 0.47837(4) 0.82442(10) 0.77258(3) 0.02737(14) Uani 1 1 d .
O1 O 0.76041(11) 0.5235(3) 0.80651(9) 0.0344(4) Uani 1 1 d .
C1 C 0.50873(15) 0.4475(4) 0.88088(12) 0.0251(4) Uani 1 1 d .
C2 C 0.47605(17) 0.2624(5) 0.92417(13) 0.0348(5) Uani 1 1 d .
H2 H 0.522090 0.168348 0.958446 0.042 Uiso 1 1 calc R
C3 C 0.37587(18) 0.2167(5) 0.91675(14) 0.0376(6) Uani 1 1 d .
H3 H 0.354702 0.093745 0.946421 0.045 Uiso 1 1 calc R
C4 C 0.30724(16) 0.3538(5) 0.86528(13) 0.0345(5) Uani 1 1 d .
H4 H 0.239787 0.324056 0.860658 0.041 Uiso 1 1 calc R
C5 C 0.33861(15) 0.5355(4) 0.82048(13) 0.0309(5) Uani 1 1 d .
H5 H 0.291991 0.625300 0.785231 0.037 Uiso 1 1 calc R
C6 C 0.43966(15) 0.5853(4) 0.82774(11) 0.0237(4) Uani 1 1 d .
C7 C 0.53549(14) 0.6607(4) 0.69902(11) 0.0221(4) Uani 1 1 d .
H7 H 0.582714 0.773395 0.682767 0.027 Uiso 1 1 calc R
C8 C 0.59557(14) 0.4382(4) 0.73394(12) 0.0244(4) Uani 1 1 d .
H8A H 0.550405 0.317383 0.747274 0.029 Uiso 1 1 calc R
H8B H 0.627488 0.369153 0.693626 0.029 Uiso 1 1 calc R
C9 C 0.67372(15) 0.4923(4) 0.80709(12) 0.0257(4) Uani 1 1 d .
C10 C 0.45963(14) 0.6003(4) 0.62465(11) 0.0217(4) Uani 1 1 d .
C11 C 0.40008(15) 0.3947(4) 0.61858(12) 0.0265(4) Uani 1 1 d .
H11 H 0.405802 0.289105 0.661506 0.032 Uiso 1 1 calc R
C12 C 0.33194(15) 0.3462(4) 0.54849(13) 0.0284(5) Uani 1 1 d .
H12 H 0.292969 0.207251 0.544631 0.034 Uiso 1 1 calc R
C13 C 0.32186(15) 0.5032(4) 0.48465(12) 0.0295(5) Uani 1 1 d .
H13 H 0.276376 0.469771 0.437910 0.035 Uiso 1 1 calc R
C14 C 0.37949(16) 0.7096(4) 0.49043(12) 0.0296(5) Uani 1 1 d .
H14 H 0.372197 0.816862 0.447835 0.035 Uiso 1 1 calc R
C15 C 0.44845(15) 0.7573(4) 0.55995(12) 0.0260(4) Uani 1 1 d .
H15 H 0.487613 0.895762 0.563272 0.031 Uiso 1 1 calc R

loop_
_atom_site_aniso_label
_atom_site_aniso_U_11
_atom_site_aniso_U_22
_atom_site_aniso_U_33
_atom_site_aniso_U_23
_atom_site_aniso_U_13
_atom_site_aniso_U_12
S1 0.0229(3) 0.0488(4) 0.0240(3) 0.0026(2) -0.00117(19) -0.0051(2)
S2 0.0352(3) 0.0203(3) 0.0271(3) -0.0001(2) 0.0076(2) 0.0020(2)
O1 0.0196(7) 0.0418(9) 0.0410(9) 0.0017(8) 0.0041(6) -0.0033(7)
C1 0.0226(9) 0.0303(11) 0.0223(9) -0.0002(8) 0.0043(7) -0.0025(8)
C2 0.0355(12) 0.0404(13) 0.0289(11) 0.0107(10) 0.0075(9) 0.0016(10)
C3 0.0400(13) 0.0403(14) 0.0369(12) 0.0042(11) 0.0182(10) -0.0075(11)
C4 0.0255(11) 0.0454(14) 0.0354(12) -0.0070(11) 0.0125(9) -0.0077(10)
C5 0.0246(10) 0.0395(13) 0.0281(10) -0.0049(10) 0.0044(8) 0.0053(9)
C6 0.0268(10) 0.0248(10) 0.0202(9) -0.0026(8) 0.0062(8) -0.0005(8)
C7 0.0216(9) 0.0228(10) 0.0227(9) 0.0015(8) 0.0061(7) -0.0022(8)
C8 0.0211(9) 0.0262(10) 0.0254(10) -0.0012(9) 0.0033(7) 0.0019(8)
C9 0.0225(10) 0.0238(10) 0.0292(10) 0.0032(9) 0.0016(8) -0.0001(8)
C10 0.0189(9) 0.0235(10) 0.0235(9) 0.0003(8) 0.0061(7) 0.0029(7)
C11 0.0269(10) 0.0258(11) 0.0262(10) 0.0036(9) 0.0039(8) -0.0003(8)
C12 0.0249(10) 0.0260(11) 0.0331(11) -0.0034(9) 0.0033(8) -0.0027(9)
C13 0.0241(10) 0.0367(12) 0.0258(10) -0.0042(9) 0.0010(8) 0.0037(9)
C14 0.0289(10) 0.0341(12) 0.0252(10) 0.0067(9) 0.0043(8) 0.0047(9)
C15 0.0254(10) 0.0254(11) 0.0280(10) 0.0019(9) 0.0069(8) 0.0004(8)

loop_
_atom_type_symbol
_atom_type_description
_atom_type_scat_dispersion_real
_atom_type_scat_dispersion_imag
_atom_type_scat_source
C C 0.0033 0.0016 'International Tables Vol C Tables 4.2.6.8 and 6.1.1.4'
H H 0.0000 0.0000 'International Tables Vol C Tables 4.2.6.8 and 6.1.1.4'
O O 0.0106 0.0060 'International Tables Vol C Tables 4.2.6.8 and 6.1.1.4'
S S 0.1246 0.1234 'International Tables Vol C Tables 4.2.6.8 and 6.1.1.4'

loop_
_geom_angle_atom_site_label_1
_geom_angle_atom_site_label_2
_geom_angle_atom_site_label_3
_geom_angle
C1 S1 C9 105.43(10)
C6 S2 C7 102.56(10)
C2 C1 S1 116.98(16)
C2 C1 C6 119.76(19)
C6 C1 S1 123.15(16)
C1 C2 H2 119.7
C3 C2 C1 120.7(2)
C3 C2 H2 119.7
C2 C3 H3 120.0
C4 C3 C2 119.9(2)
C4 C3 H3 120.0
C3 C4 H4 119.9
C3 C4 C5 120.1(2)
C5 C4 H4 119.9
C4 C5 H5 119.7
C4 C5 C6 120.6(2)
C6 C5 H5 119.7
C1 C6 S2 121.02(16)
C5 C6 S2 120.11(16)
C5 C6 C1 118.84(19)
S2 C7 H7 106.4
C8 C7 S2 113.19(13)
C8 C7 H7 106.4
C10 C7 S2 111.54(13)
C10 C7 H7 106.4
C10 C7 C8 112.22(17)
C7 C8 H8A 108.8
C7 C8 H8B 108.8
H8A C8 H8B 107.7
C9 C8 C7 113.81(17)
C9 C8 H8A 108.8
C9 C8 H8B 108.8
O1 C9 S1 117.20(16)
O1 C9 C8 124.05(19)
C8 C9 S1 118.74(15)
C11 C10 C7 122.54(18)
C11 C10 C15 118.67(18)
C15 C10 C7 118.78(18)
C10 C11 H11 119.9
C10 C11 C12 120.29(19)
C12 C11 H11 119.9
C11 C12 H12 119.8
C13 C12 C11 120.4(2)
C13 C12 H12 119.8
C12 C13 H13 120.1
C14 C13 C12 119.80(19)
C14 C13 H13 120.1
C13 C14 H14 120.0
C13 C14 C15 120.0(2)
C15 C14 H14 120.0
C10 C15 H15 119.6
C14 C15 C10 120.8(2)
C14 C15 H15 119.6

loop_
_geom_bond_atom_site_label_1
_geom_bond_atom_site_label_2
_geom_bond_distance
S1 C1 1.770(2)
S1 C9 1.783(2)
S2 C6 1.768(2)
S2 C7 1.853(2)
O1 C9 1.207(2)
C1 C2 1.391(3)
C1 C6 1.400(3)
C2 H2 0.9300
C2 C3 1.382(3)
C3 H3 0.9300
C3 C4 1.380(3)
C4 H4 0.9300
C4 C5 1.385(3)
C5 H5 0.9300
C5 C6 1.398(3)
C7 H7 0.9800
C7 C8 1.532(3)
C7 C10 1.513(3)
C8 H8A 0.9700
C8 H8B 0.9700
C8 C9 1.508(3)
C10 C11 1.391(3)
C10 C15 1.392(3)
C11 H11 0.9300
C11 C12 1.393(3)
C12 H12 0.9300
C12 C13 1.381(3)
C13 H13 0.9300
C13 C14 1.380(3)
C14 H14 0.9300
C14 C15 1.390(3)
C15 H15 0.9300
